data_4330009
loop_
_publ_author_name
'Averi Guha'
'Tanmay Chattopadhyay'
'Nanda Dulal Paul'
'Madhuparna Mukherjee'
'Somen Goswami'
'Tapan Kumar Mondal'
'Ennio Zangrando'
'Debasis Das'

_publ_section_title
;
 Radical Pathway in Catecholase Activity with Zinc-Based Model Complexes
 of Compartmental Ligands
;
_journal_name_full 'Inorganic Chemistry'
_journal_page_first 8750
_journal_page_last 8759
_journal_paper_doi 10.1021/ic300400v
_journal_volume 51
_journal_year 2012
_chemical_formula_moiety 'C21 H31 Cl3 N4 O Zn2'
_chemical_formula_sum 'C21 H31 Cl3 N4 O Zn2'
_chemical_formula_weight 592.59
_chemical_name_systematic
;
 ?
;
_space_group_IT_number 19
_symmetry_cell_setting orthorhombic
_symmetry_space_group_name_Hall 'P 2ac 2ab'
_symmetry_space_group_name_H-M 'P 21 21 21'
_atom_sites_solution_hydrogens geom
_atom_sites_solution_primary direct
_atom_sites_solution_secondary difmap
_audit_creation_method SHELXL-97
_cell_angle_alpha 90.00
_cell_angle_beta 90.00
_cell_angle_gamma 90.00
_cell_formula_units_Z 8
_cell_length_a 10.977(3)
_cell_length_b 18.852(5)
_cell_length_c 24.156(5)
_cell_measurement_temperature 293(2)
_cell_volume 4999(2)
_computing_cell_refinement 'Denzo (Otwinowski & Minor 1997)'
_computing_data_collection 'XPRESS (MacScience, 2002)'
_computing_data_reduction 'Denzo and Scalepack (Otwinowski & Minor 1997)'
_computing_molecular_graphics 'Ortep3/windows (Farrugia,1997)'
_computing_publication_material 'Wingx 1.70.00 (Farrugia, 1999)'
_computing_structure_refinement 'SHELX97 (Sheldrick, 1998)'
_computing_structure_solution 'SHELX97 (Sheldrick, 1998)'
_diffrn_ambient_temperature 293(2)
_diffrn_measured_fraction_theta_full 0.980
_diffrn_measured_fraction_theta_max 0.980
_diffrn_measurement_device_type 'Enraf-Nonius dip1030 image plate  diffractometer'
_diffrn_measurement_method '\f-scans with narrow frames'
_diffrn_radiation_monochromator graphite
_diffrn_radiation_source 'fine-focus sealed tube'
_diffrn_radiation_type MoK\a
_diffrn_radiation_wavelength 0.71073
_diffrn_reflns_av_R_equivalents 0.0520
_diffrn_reflns_av_sigmaI/netI 0.0944
_diffrn_reflns_limit_h_max 13
_diffrn_reflns_limit_h_min -13
_diffrn_reflns_limit_k_max 22
_diffrn_reflns_limit_k_min -22
_diffrn_reflns_limit_l_max 29
_diffrn_reflns_limit_l_min -29
_diffrn_reflns_number 55712
_diffrn_reflns_theta_full 25.68
_diffrn_reflns_theta_max 25.68
_diffrn_reflns_theta_min 1.37
_exptl_absorpt_coefficient_mu 2.261
_exptl_absorpt_correction_T_max 0.7677
_exptl_absorpt_correction_T_min 0.5510
_exptl_absorpt_correction_type refdelf
_exptl_absorpt_process_details
;
Parkin S,Moezzi B & Hope H, (1995) J. Appl. Cryst. 28, 53-56
Linear fit to sin(theta)/lambda - 12 parameters
;
_exptl_crystal_colour orange-brown
_exptl_crystal_density_diffrn 1.575
_exptl_crystal_description Cube
_exptl_crystal_F_000 2432
_exptl_crystal_size_max 0.40
_exptl_crystal_size_mid 0.38
_exptl_crystal_size_min 0.35
_refine_diff_density_max 0.544
_refine_diff_density_min -0.384
_refine_diff_density_rms 0.063
_refine_ls_abs_structure_details 'Flack H D (1983), Acta Cryst. A39, 876-881'
_refine_ls_abs_structure_Flack 0.52(2)
_refine_ls_extinction_method none
_refine_ls_goodness_of_fit_ref 0.844
_refine_ls_hydrogen_treatment mixed
_refine_ls_matrix_type full
_refine_ls_number_parameters 562
_refine_ls_number_reflns 9191
_refine_ls_number_restraints 0
_refine_ls_restrained_S_all 0.876
_refine_ls_R_factor_all 0.1074
_refine_ls_R_factor_gt 0.0479
_refine_ls_shift/su_max 0.013
_refine_ls_shift/su_mean 0.002
_refine_ls_structure_factor_coef Fsqd
_refine_ls_weighting_details 'calc w=1/[\s^2^(Fo^2^)+(0.0511P)^2^+0.0000P] where P=(Fo^2^+2Fc^2^)/3'
_refine_ls_weighting_scheme calc
_refine_ls_wR_factor_gt 0.1094
_refine_ls_wR_factor_ref 0.1268
_reflns_number_gt 4486
_reflns_number_total 9191
_reflns_threshold_expression >2sigma(I)
_cod_data_source_file ic300400v_si_001_3.cif
_cod_data_source_block 3
_cod_database_code 4330009

loop_
_symmetry_equiv_pos_as_xyz
'x, y, z'
'-x+1/2, -y, z+1/2'
'x+1/2, -y+1/2, -z'
'-x, y+1/2, -z+1/2'

loop_
_atom_site_label
_atom_site_type_symbol
_atom_site_fract_x
_atom_site_fract_y
_atom_site_fract_z
_atom_site_U_iso_or_equiv
_atom_site_adp_type
_atom_site_occupancy
_atom_site_symmetry_multiplicity
_atom_site_calc_flag
_atom_site_refinement_flags
Zn1 Zn 0.77383(8) 0.42091(5) 0.51134(5) 0.0626(3) Uani 1 1 d .
Zn2 Zn 0.69067(8) 0.59292(5) 0.50383(5) 0.0739(3) Uani 1 1 d .
Cl1 Cl 0.5982(2) 0.36100(13) 0.51554(14) 0.1084(10) Uani 1 1 d .
Cl2 Cl 0.8274(2) 0.67512(13) 0.52800(15) 0.1173(10) Uani 1 1 d .
Cl3 Cl 0.7765(3) 0.50738(13) 0.44078(15) 0.1075(11) Uani 1 1 d .
O1 O 0.7242(6) 0.5098(3) 0.5572(3) 0.0731(19) Uani 1 1 d .
N1 N 0.8914(6) 0.4023(4) 0.5753(4) 0.076(2) Uani 1 1 d .
N2 N 0.5446(8) 0.6104(4) 0.5542(4) 0.092(3) Uani 1 1 d .
N3 N 0.8978(6) 0.3447(4) 0.4706(4) 0.080(2) Uani 1 1 d .
N4 N 0.5701(7) 0.6453(5) 0.4404(5) 0.098(3) Uani 1 1 d .
C1 C 0.7130(9) 0.5122(5) 0.6118(5) 0.072(2) Uani 1 1 d .
C2 C 0.7882(10) 0.4725(6) 0.6455(5) 0.089(3) Uani 1 1 d .
C3 C 0.7855(11) 0.4748(6) 0.7059(5) 0.106(4) Uani 1 1 d .
H3 H 0.8395 0.4504 0.7286 0.128 Uiso 1 1 calc R
C4 C 0.6943(12) 0.5171(7) 0.7248(5) 0.104(4) Uani 1 1 d .
C5 C 0.6779(14) 0.5202(7) 0.7912(6) 0.177(6) Uani 1 1 d .
H5A H 0.7497 0.5018 0.8087 0.266 Uiso 1 1 calc R
H5B H 0.6087 0.4921 0.8018 0.266 Uiso 1 1 calc R
H5C H 0.6655 0.5684 0.8025 0.266 Uiso 1 1 calc R
C6 C 0.6135(11) 0.5541(6) 0.6942(5) 0.111(4) Uani 1 1 d .
H6 H 0.5531 0.5801 0.7120 0.133 Uiso 1 1 calc R
C7 C 0.6186(10) 0.5541(6) 0.6363(5) 0.085(3) Uani 1 1 d .
C8 C 0.5306(10) 0.5951(6) 0.6024(6) 0.100(3) Uani 1 1 d .
H8 H 0.4593 0.6102 0.6195 0.120 Uiso 1 1 calc R
C9 C 0.4505(8) 0.6526(5) 0.5255(5) 0.096(3) Uani 1 1 d .
H9A H 0.4681 0.7027 0.5298 0.116 Uiso 1 1 calc R
H9B H 0.3715 0.6433 0.5421 0.116 Uiso 1 1 calc R
C10 C 0.4469(10) 0.6336(6) 0.4636(5) 0.126(4) Uani 1 1 d .
H10A H 0.4231 0.5844 0.4589 0.151 Uiso 1 1 calc R
H10B H 0.3880 0.6632 0.4446 0.151 Uiso 1 1 calc R
C11 C 0.5994(12) 0.7186(7) 0.4340(6) 0.145(5) Uani 1 1 d .
H11A H 0.5296 0.7461 0.4219 0.174 Uiso 1 1 calc R
H11B H 0.6319 0.7388 0.4679 0.174 Uiso 1 1 calc R
C12 C 0.6887(15) 0.7135(9) 0.3924(7) 0.173(6) Uani 1 1 d .
H12A H 0.7683 0.7111 0.4098 0.208 Uiso 1 1 calc R
H12B H 0.6864 0.7562 0.3700 0.208 Uiso 1 1 calc R
C13 C 0.6735(13) 0.6506(8) 0.3554(6) 0.163(5) Uani 1 1 d .
H13A H 0.7446 0.6201 0.3559 0.195 Uiso 1 1 calc R
H13B H 0.6551 0.6643 0.3176 0.195 Uiso 1 1 calc R
C14 C 0.5646(12) 0.6164(7) 0.3839(6) 0.141(5) Uani 1 1 d .
H14A H 0.4890 0.6295 0.3658 0.170 Uiso 1 1 calc R
H14B H 0.5719 0.5651 0.3841 0.170 Uiso 1 1 calc R
C15 C 0.8822(10) 0.4264(6) 0.6259(5) 0.094(4) Uani 1 1 d .
H15 H 0.9416 0.4125 0.6511 0.112 Uiso 1 1 calc R
C16 C 0.9859(9) 0.3508(6) 0.5642(5) 0.105(4) Uani 1 1 d .
H16A H 0.9585 0.3037 0.5743 0.126 Uiso 1 1 calc R
H16B H 1.0583 0.3618 0.5856 0.126 Uiso 1 1 calc R
C17 C 1.0135(8) 0.3539(5) 0.5042(6) 0.104(3) Uani 1 1 d .
H17A H 1.0709 0.3167 0.4948 0.125 Uiso 1 1 calc R
H17B H 1.0506 0.3992 0.4954 0.125 Uiso 1 1 calc R
C18 C 0.8504(9) 0.2717(5) 0.4739(5) 0.104(3) Uani 1 1 d .
H18A H 0.8000 0.2652 0.5065 0.125 Uiso 1 1 calc R
H18B H 0.9161 0.2373 0.4745 0.125 Uiso 1 1 calc R
C19 C 0.7771(11) 0.2657(6) 0.4221(5) 0.123(4) Uani 1 1 d .
H19A H 0.6909 0.2660 0.4308 0.148 Uiso 1 1 calc R
H19B H 0.7960 0.2216 0.4033 0.148 Uiso 1 1 calc R
C20 C 0.8085(10) 0.3278(5) 0.3858(4) 0.105(3) Uani 1 1 d .
H20A H 0.8210 0.3129 0.3477 0.127 Uiso 1 1 calc R
H20B H 0.7449 0.3635 0.3868 0.127 Uiso 1 1 calc R
C21 C 0.9221(9) 0.3548(6) 0.4102(5) 0.094(3) Uani 1 1 d .
H21A H 0.9348 0.4044 0.4012 0.113 Uiso 1 1 calc R
H21B H 0.9921 0.3275 0.3981 0.113 Uiso 1 1 calc R
Zn1B Zn 0.22119(9) 0.58568(6) 0.23475(5) 0.0692(3) Uani 1 1 d .
Zn2B Zn 0.30000(9) 0.41326(6) 0.24859(5) 0.0715(3) Uani 1 1 d .
Cl1B Cl 0.3933(3) 0.64926(16) 0.22654(15) 0.1229(11) Uani 1 1 d .
Cl2B Cl 0.1583(3) 0.33305(16) 0.22670(14) 0.1261(11) Uani 1 1 d .
Cl3B Cl 0.2275(4) 0.50428(14) 0.30792(15) 0.1303(15) Uani 1 1 d .
O1B O 0.2744(6) 0.4939(3) 0.1916(3) 0.0735(19) Uani 1 1 d .
N1B N 0.1091(7) 0.5977(4) 0.1664(4) 0.081(2) Uani 1 1 d .
N2B N 0.4543(8) 0.3881(4) 0.2011(4) 0.083(2) Uani 1 1 d .
N3B N 0.0908(7) 0.6592(4) 0.2727(4) 0.085(2) Uani 1 1 d .
N4B N 0.4123(7) 0.3593(5) 0.3109(5) 0.098(3) Uani 1 1 d .
C1B C 0.2915(9) 0.4875(5) 0.1383(5) 0.072(2) Uani 1 1 d .
C2B C 0.2185(8) 0.5260(5) 0.1016(4) 0.071(2) Uani 1 1 d .
C3B C 0.2400(8) 0.5151(5) 0.0447(5) 0.081(3) Uani 1 1 d .
H3B H 0.1891 0.5388 0.0201 0.097 Uiso 1 1 calc R
C4B C 0.3272(10) 0.4737(6) 0.0225(4) 0.093(3) Uani 1 1 d .
C5B C 0.3476(10) 0.4640(5) -0.0402(4) 0.107(3) Uani 1 1 d .
H5D H 0.4305 0.4754 -0.0492 0.161 Uiso 1 1 calc R
H5E H 0.2938 0.4949 -0.0602 0.161 Uiso 1 1 calc R
H5F H 0.3311 0.4157 -0.0503 0.161 Uiso 1 1 calc R
C6B C 0.4027(9) 0.4385(5) 0.0593(5) 0.094(3) Uani 1 1 d .
H6B H 0.4675 0.4122 0.0454 0.113 Uiso 1 1 calc R
C7B C 0.3849(9) 0.4413(6) 0.1174(4) 0.075(3) Uani 1 1 d .
C8B C 0.4640(10) 0.4022(5) 0.1509(5) 0.092(3) Uani 1 1 d .
H8B H 0.5330 0.3844 0.1335 0.111 Uiso 1 1 calc R
C9B C 0.5440(10) 0.3431(7) 0.2331(6) 0.126(4) Uani 1 1 d .
H9C H 0.5255 0.2933 0.2279 0.152 Uiso 1 1 calc R
H9D H 0.6260 0.3517 0.2198 0.152 Uiso 1 1 calc R
C10B C 0.5360(10) 0.3610(6) 0.2913(6) 0.128(4) Uani 1 1 d .
H10C H 0.5845 0.3278 0.3125 0.154 Uiso 1 1 calc R
H10D H 0.5693 0.4081 0.2970 0.154 Uiso 1 1 calc R
C11B C 0.3752(10) 0.2823(5) 0.3172(5) 0.115(4) Uani 1 1 d .
H11C H 0.4422 0.2538 0.3310 0.138 Uiso 1 1 calc R
H11D H 0.3473 0.2627 0.2823 0.138 Uiso 1 1 calc R
C12B C 0.2703(10) 0.2860(6) 0.3598(4) 0.117(4) Uani 1 1 d .
H12C H 0.1920 0.2896 0.3414 0.141 Uiso 1 1 calc R
H12D H 0.2701 0.2445 0.3835 0.141 Uiso 1 1 calc R
C13B C 0.2982(11) 0.3535(6) 0.3932(5) 0.132(4) Uani 1 1 d .
H13C H 0.2302 0.3862 0.3909 0.158 Uiso 1 1 calc R
H13D H 0.3113 0.3416 0.4318 0.158 Uiso 1 1 calc R
C14B C 0.4102(11) 0.3869(7) 0.3695(5) 0.131(4) Uani 1 1 d .
H14C H 0.4824 0.3724 0.3897 0.157 Uiso 1 1 calc R
H14D H 0.4045 0.4383 0.3701 0.157 Uiso 1 1 calc R
C15B C 0.1258(8) 0.5722(5) 0.1185(4) 0.072(3) Uani 1 1 d .
H15B H 0.0702 0.5858 0.0914 0.086 Uiso 1 1 calc R
C16B C 0.0088(8) 0.6483(5) 0.1808(5) 0.095(3) Uani 1 1 d .
H16C H -0.0630 0.6356 0.1596 0.114 Uiso 1 1 calc R
H16D H 0.0331 0.6956 0.1693 0.114 Uiso 1 1 calc R
C17B C -0.0281(14) 0.6508(9) 0.2462(8) 0.181(7) Uani 1 1 d .
H17C H -0.0812 0.6907 0.2542 0.217 Uiso 1 1 calc R
H17D H -0.0676 0.6073 0.2578 0.217 Uiso 1 1 calc R
C18B C 0.1398(12) 0.7300(6) 0.2752(6) 0.129(4) Uani 1 1 d .
H18C H 0.0750 0.7646 0.2715 0.155 Uiso 1 1 calc R
H18D H 0.1978 0.7373 0.2454 0.155 Uiso 1 1 calc R
C19B C 0.1997(13) 0.7375(7) 0.3285(7) 0.161(6) Uani 1 1 d .
H19C H 0.2861 0.7277 0.3250 0.193 Uiso 1 1 calc R
H19D H 0.1898 0.7855 0.3423 0.193 Uiso 1 1 calc R
C20B C 0.1473(15) 0.6906(8) 0.3637(7) 0.178(6) Uani 1 1 d .
H20C H 0.1129 0.7155 0.3952 0.213 Uiso 1 1 calc R
H20D H 0.2079 0.6574 0.3772 0.213 Uiso 1 1 calc R
C21B C 0.0435(12) 0.6493(7) 0.3315(6) 0.140(5) Uani 1 1 d .
H21C H 0.0399 0.5997 0.3420 0.168 Uiso 1 1 calc R
H21D H -0.0358 0.6710 0.3367 0.168 Uiso 1 1 calc R

loop_
_atom_site_aniso_label
_atom_site_aniso_U_11
_atom_site_aniso_U_22
_atom_site_aniso_U_33
_atom_site_aniso_U_23
_atom_site_aniso_U_13
_atom_site_aniso_U_12
Zn1 0.0672(5) 0.0521(5) 0.0685(7) 0.0000(5) -0.0046(5) 0.0061(4)
Zn2 0.0762(6) 0.0492(6) 0.0963(9) 0.0057(6) 0.0082(6) 0.0052(5)
Cl1 0.0753(14) 0.107(2) 0.143(3) -0.0423(19) 0.0223(16) -0.0176(13)
Cl2 0.1003(17) 0.0714(16) 0.180(3) 0.0056(18) -0.0180(19) -0.0141(14)
Cl3 0.172(3) 0.0803(19) 0.071(2) 0.0185(12) 0.0240(18) 0.0421(18)
O1 0.097(4) 0.051(4) 0.071(5) -0.001(3) -0.006(4) 0.016(3)
N1 0.079(5) 0.053(5) 0.095(6) 0.015(4) -0.018(4) 0.000(4)
N2 0.101(6) 0.057(5) 0.118(8) 0.010(5) 0.031(6) -0.002(4)
N3 0.072(5) 0.045(5) 0.123(7) -0.003(4) 0.002(4) 0.006(3)
N4 0.065(5) 0.067(6) 0.162(10) 0.030(6) -0.001(6) 0.008(4)
C1 0.074(5) 0.056(5) 0.086(6) -0.007(5) -0.008(5) -0.016(4)
C2 0.105(6) 0.072(6) 0.089(6) -0.003(5) -0.002(6) -0.029(5)
C3 0.129(7) 0.092(6) 0.097(7) 0.018(6) -0.011(6) -0.051(6)
C4 0.129(7) 0.101(7) 0.083(7) -0.007(6) 0.008(6) -0.048(6)
C5 0.220(10) 0.174(9) 0.137(9) -0.022(7) -0.002(8) -0.052(8)
C6 0.127(7) 0.086(6) 0.120(8) -0.026(6) 0.037(6) -0.032(6)
C7 0.112(7) 0.069(6) 0.073(6) -0.018(5) 0.026(5) -0.031(5)
C8 0.095(6) 0.077(6) 0.128(8) -0.018(6) 0.022(6) -0.007(5)
C9 0.075(5) 0.085(6) 0.130(8) 0.013(6) 0.017(5) 0.012(5)
C10 0.111(7) 0.122(7) 0.144(8) 0.023(6) -0.026(6) -0.011(6)
C11 0.129(8) 0.122(8) 0.185(9) 0.030(7) 0.029(7) 0.013(7)
C12 0.175(9) 0.172(10) 0.173(10) 0.037(8) 0.002(8) 0.019(8)
C13 0.161(9) 0.166(9) 0.162(9) 0.035(8) 0.012(7) 0.012(8)
C14 0.139(8) 0.150(9) 0.135(8) 0.001(7) -0.019(7) 0.015(7)
C15 0.109(6) 0.082(7) 0.089(7) 0.021(6) -0.032(6) -0.022(5)
C16 0.096(6) 0.098(7) 0.120(8) 0.030(6) -0.011(6) 0.002(6)
C17 0.071(5) 0.081(6) 0.161(9) -0.009(6) 0.014(6) 0.026(4)
C18 0.086(5) 0.081(6) 0.145(8) 0.000(6) 0.027(6) 0.010(5)
C19 0.125(7) 0.109(7) 0.135(8) -0.036(6) 0.031(7) -0.009(6)
C20 0.126(7) 0.092(6) 0.098(6) -0.035(5) 0.018(6) -0.009(6)
C21 0.088(6) 0.080(6) 0.115(7) -0.013(6) 0.014(5) 0.005(5)
Zn1B 0.0802(6) 0.0540(6) 0.0732(7) 0.0049(5) -0.0023(5) -0.0023(5)
Zn2B 0.0784(6) 0.0561(7) 0.0801(8) 0.0034(6) 0.0064(5) -0.0042(5)
Cl1B 0.1062(19) 0.118(2) 0.145(3) -0.049(2) 0.0410(19) -0.0415(17)
Cl2B 0.133(2) 0.111(2) 0.134(3) 0.033(2) -0.041(2) -0.0517(19)
Cl3B 0.238(4) 0.086(2) 0.067(2) 0.0155(12) 0.024(2) 0.076(2)
O1B 0.107(4) 0.057(4) 0.056(5) 0.003(3) 0.003(4) 0.004(3)
N1B 0.089(5) 0.065(5) 0.091(6) 0.007(5) -0.002(4) 0.002(4)
N2B 0.099(6) 0.067(5) 0.083(6) 0.012(5) 0.000(5) 0.000(4)
N3B 0.083(5) 0.053(5) 0.118(7) -0.025(5) -0.022(5) 0.003(4)
N4B 0.079(5) 0.077(6) 0.139(9) 0.009(6) 0.007(6) 0.019(4)
C1B 0.083(5) 0.052(5) 0.082(6) 0.009(4) 0.007(5) -0.018(4)
C2B 0.083(5) 0.056(5) 0.074(6) 0.004(4) 0.005(5) -0.011(4)
C3B 0.092(6) 0.073(5) 0.076(6) -0.005(5) -0.001(5) -0.011(5)
C4B 0.112(6) 0.091(6) 0.075(6) -0.016(5) 0.001(5) -0.013(5)
C5B 0.151(7) 0.108(6) 0.063(5) -0.019(5) 0.012(5) -0.020(6)
C6B 0.104(6) 0.070(6) 0.108(7) -0.008(5) 0.018(5) -0.013(5)
C7B 0.094(6) 0.071(6) 0.060(6) -0.018(5) 0.011(5) -0.021(5)
C8B 0.108(6) 0.063(6) 0.106(7) 0.000(6) 0.009(6) -0.003(5)
C9B 0.110(7) 0.121(8) 0.149(9) 0.019(7) 0.002(6) 0.032(6)
C10B 0.105(7) 0.122(8) 0.157(9) 0.026(7) -0.022(7) 0.012(6)
C11B 0.116(7) 0.090(7) 0.139(8) 0.034(6) 0.000(6) 0.020(5)
C12B 0.117(7) 0.133(8) 0.102(7) 0.031(6) 0.027(6) 0.015(6)
C13B 0.141(8) 0.125(8) 0.128(8) 0.040(6) 0.013(7) 0.021(7)
C14B 0.132(7) 0.138(8) 0.122(8) 0.004(7) -0.032(6) 0.038(7)
C15B 0.082(5) 0.077(6) 0.056(5) 0.008(5) -0.016(4) -0.009(5)
C16B 0.080(5) 0.098(7) 0.108(7) 0.016(6) -0.014(5) 0.032(5)
C17B 0.159(9) 0.163(10) 0.221(11) -0.031(8) -0.016(9) 0.023(8)
C18B 0.129(7) 0.099(7) 0.159(8) 0.009(7) 0.012(7) 0.005(6)
C19B 0.163(9) 0.147(9) 0.172(10) -0.013(8) -0.004(8) 0.010(7)
C20B 0.212(10) 0.165(10) 0.157(10) 0.024(8) 0.002(8) -0.014(8)
C21B 0.124(8) 0.117(8) 0.178(10) 0.023(7) 0.024(7) 0.004(7)

loop_
_atom_type_symbol
_atom_type_description
_atom_type_scat_dispersion_real
_atom_type_scat_dispersion_imag
_atom_type_scat_source
C C 0.0033 0.0016 'International Tables Vol C Tables 4.2.6.8 and 6.1.1.4'
H H 0.0000 0.0000 'International Tables Vol C Tables 4.2.6.8 and 6.1.1.4'
N N 0.0061 0.0033 'International Tables Vol C Tables 4.2.6.8 and 6.1.1.4'
O O 0.0106 0.0060 'International Tables Vol C Tables 4.2.6.8 and 6.1.1.4'
Cl Cl 0.1484 0.1585 'International Tables Vol C Tables 4.2.6.8 and 6.1.1.4'
Zn Zn 0.2839 1.4301 'International Tables Vol C Tables 4.2.6.8 and 6.1.1.4'

loop_
_geom_angle_atom_site_label_1
_geom_angle_atom_site_label_2
_geom_angle_atom_site_label_3
_geom_angle
N1 Zn1 O1 84.3(3)
N1 Zn1 N3 80.6(3)
O1 Zn1 N3 157.2(3)
N1 Zn1 Cl1 115.0(2)
O1 Zn1 Cl1 99.02(18)
N3 Zn1 Cl1 102.8(2)
N1 Zn1 Cl3 131.1(2)
O1 Zn1 Cl3 80.3(2)
N3 Zn1 Cl3 96.9(2)
Cl1 Zn1 Cl3 113.10(13)
N2 Zn2 O1 83.7(3)
N2 Zn2 Cl2 105.0(3)
O1 Zn2 Cl2 104.10(19)
N2 Zn2 N4 82.7(4)
O1 Zn2 N4 149.7(3)
Cl2 Zn2 N4 105.6(2)
N2 Zn2 Cl3 142.4(3)
O1 Zn2 Cl3 79.5(2)
Cl2 Zn2 Cl3 111.51(12)
N4 Zn2 Cl3 95.3(3)
Zn1 Cl3 Zn2 90.05(13)
C1 O1 Zn2 125.5(6)
C1 O1 Zn1 125.5(6)
Zn2 O1 Zn1 109.0(4)
C15 N1 C16 117.5(9)
C15 N1 Zn1 126.8(7)
C16 N1 Zn1 115.3(7)
C8 N2 C9 119.4(11)
C8 N2 Zn2 129.5(10)
C9 N2 Zn2 110.9(7)
C18 N3 C21 103.7(8)
C18 N3 C17 111.9(8)
C21 N3 C17 111.0(8)
C18 N3 Zn1 111.5(6)
C21 N3 Zn1 117.5(6)
C17 N3 Zn1 101.6(6)
C11 N4 C14 105.5(11)
C11 N4 C10 113.0(9)
C14 N4 C10 105.0(9)
C11 N4 Zn2 111.4(8)
C14 N4 Zn2 119.6(7)
C10 N4 Zn2 102.3(7)
O1 C1 C2 120.9(11)
O1 C1 C7 119.9(10)
C2 C1 C7 119.2(12)
C1 C2 C15 124.5(12)
C1 C2 C3 124.1(12)
C15 C2 C3 111.3(12)
C4 C3 C2 111.6(12)
C6 C4 C3 127.2(13)
C6 C4 C5 116.9(13)
C3 C4 C5 115.9(13)
C4 C6 C7 121.4(12)
C6 C7 C1 116.3(12)
C6 C7 C8 121.7(11)
C1 C7 C8 122.0(11)
N2 C8 C7 125.0(12)
N2 C9 C10 110.4(9)
N4 C10 C9 108.1(10)
C12 C11 N4 99.6(12)
C11 C12 C13 113.8(15)
C12 C13 C14 98.8(13)
N4 C14 C13 103.3(11)
N1 C15 C2 125.2(10)
N1 C16 C17 107.6(9)
C16 C17 N3 110.4(8)
N3 C18 C19 102.4(9)
C18 C19 C20 107.9(9)
C21 C20 C19 103.3(10)
C20 C21 N3 101.3(8)
N1B Zn1B O1B 82.0(3)
N1B Zn1B N3B 82.9(3)
O1B Zn1B N3B 155.3(3)
N1B Zn1B Cl1B 111.8(2)
O1B Zn1B Cl1B 99.30(18)
N3B Zn1B Cl1B 104.4(2)
N1B Zn1B Cl3B 133.7(2)
O1B Zn1B Cl3B 80.0(2)
N3B Zn1B Cl3B 96.8(3)
Cl1B Zn1B Cl3B 113.05(15)
O1B Zn2B N2B 84.9(3)
O1B Zn2B N4B 150.7(3)
N2B Zn2B N4B 79.5(4)
O1B Zn2B Cl2B 104.22(19)
N2B Zn2B Cl2B 106.2(2)
N4B Zn2B Cl2B 103.9(3)
O1B Zn2B Cl3B 79.9(2)
N2B Zn2B Cl3B 139.8(2)
N4B Zn2B Cl3B 96.3(3)
Cl2B Zn2B Cl3B 113.52(14)
Zn1B Cl3B Zn2B 91.60(13)
C1B O1B Zn2B 124.6(6)
C1B O1B Zn1B 127.2(6)
Zn2B O1B Zn1B 108.2(3)
C15B N1B C16B 124.0(9)
C15B N1B Zn1B 127.0(7)
C16B N1B Zn1B 108.8(7)
C8B N2B C9B 124.2(10)
C8B N2B Zn2B 123.5(8)
C9B N2B Zn2B 111.8(7)
C18B N3B C17B 116.9(11)
C18B N3B C21B 101.6(9)
C17B N3B C21B 95.2(10)
C18B N3B Zn1B 111.0(7)
C17B N3B Zn1B 109.4(8)
C21B N3B Zn1B 122.3(7)
C10B N4B C14B 108.4(10)
C10B N4B C11B 108.0(9)
C14B N4B C11B 103.4(9)
C10B N4B Zn2B 107.1(7)
C14B N4B Zn2B 118.3(7)
C11B N4B Zn2B 111.2(7)
O1B C1B C2B 119.7(10)
O1B C1B C7B 120.3(10)
C2B C1B C7B 120.0(11)
C1B C2B C15B 123.7(11)
C1B C2B C3B 116.5(10)
C15B C2B C3B 119.8(10)
C4B C3B C2B 126.2(11)
C3B C4B C6B 116.7(10)
C3B C4B C5B 124.2(10)
C6B C4B C5B 119.1(11)
C4B C6B C7B 122.3(10)
C8B C7B C6B 117.9(10)
C8B C7B C1B 124.0(10)
C6B C7B C1B 118.0(11)
N2B C8B C7B 128.6(11)
C10B C9B N2B 109.0(10)
N4B C10B C9B 111.8(11)
N4B C11B C12B 102.9(9)
C13B C12B C11B 103.8(10)
C14B C13B C12B 108.2(11)
C13B C14B N4B 103.0(10)
N1B C15B C2B 127.4(9)
N1B C16B C17B 115.1(9)
N3B C17B C16B 101.8(11)
N3B C18B C19B 107.3(11)
C20B C19B C18B 107.5(14)
C19B C20B C21B 108.6(14)
N3B C21B C20B 98.8(10)

loop_
_geom_bond_atom_site_label_1
_geom_bond_atom_site_label_2
_geom_bond_distance
Zn1 N1 2.044(7)
Zn1 O1 2.082(6)
Zn1 N3 2.211(7)
Zn1 Cl1 2.237(2)
Zn1 Cl3 2.359(3)
Zn2 N2 2.040(9)
Zn2 O1 2.062(6)
Zn2 Cl2 2.235(3)
Zn2 N4 2.253(9)
Zn2 Cl3 2.410(3)
O1 C1 1.325(13)
N1 C15 1.307(13)
N1 C16 1.446(12)
N2 C8 1.209(13)
N2 C9 1.477(13)
N3 C18 1.473(11)
N3 C21 1.496(13)
N3 C17 1.518(12)
N4 C11 1.428(13)
N4 C14 1.470(14)
N4 C10 1.481(13)
C1 C2 1.379(15)
C1 C7 1.432(14)
C2 C15 1.430(15)
C2 C3 1.462(15)
C3 C4 1.359(16)
C4 C6 1.348(15)
C4 C5 1.615(17)
C6 C7 1.400(15)
C7 C8 1.484(16)
C9 C10 1.539(15)
C11 C12 1.407(17)
C12 C13 1.493(19)
C13 C14 1.522(16)
C16 C17 1.481(15)
C18 C19 1.492(14)
C19 C20 1.504(14)
C20 C21 1.470(12)
Zn1B N1B 2.071(8)
Zn1B O1B 2.102(6)
Zn1B N3B 2.193(8)
Zn1B Cl1B 2.247(3)
Zn1B Cl3B 2.342(3)
Zn2B O1B 2.070(6)
Zn2B N2B 2.100(9)
Zn2B N4B 2.195(9)
Zn2B Cl2B 2.233(3)
Zn2B Cl3B 2.373(3)
O1B C1B 1.307(12)
N1B C15B 1.267(11)
N1B C16B 1.499(11)
N2B C8B 1.244(12)
N2B C9B 1.513(13)
N3B C18B 1.440(12)
N3B C17B 1.461(16)
N3B C21B 1.525(15)
N4B C10B 1.438(13)
N4B C14B 1.509(14)
N4B C11B 1.516(11)
C1B C2B 1.399(14)
C1B C7B 1.437(13)
C2B C15B 1.399(13)
C2B C3B 1.410(13)
C3B C4B 1.346(13)
C4B C6B 1.384(13)
C4B C5B 1.542(12)
C6B C7B 1.418(13)
C7B C8B 1.398(14)
C9B C10B 1.447(16)
C11B C12B 1.545(14)
C12B C13B 1.538(15)
C13B C14B 1.496(14)
C16B C17B 1.633(19)
C18B C19B 1.453(16)
C19B C20B 1.354(17)
C20B C21B 1.585(18)

loop_
_geom_torsion_atom_site_label_1
_geom_torsion_atom_site_label_2
_geom_torsion_atom_site_label_3
_geom_torsion_atom_site_label_4
_geom_torsion
N1 Zn1 Cl3 Zn2 -81.1(3)
O1 Zn1 Cl3 Zn2 -7.49(19)
N3 Zn1 Cl3 Zn2 -164.6(2)
Cl1 Zn1 Cl3 Zn2 88.25(13)
N2 Zn2 Cl3 Zn1 -57.2(5)
O1 Zn2 Cl3 Zn1 7.58(18)
Cl2 Zn2 Cl3 Zn1 108.71(13)
N4 Zn2 Cl3 Zn1 -142.2(2)
N2 Zn2 O1 C1 -41.3(7)
Cl2 Zn2 O1 C1 62.7(7)
N4 Zn2 O1 C1 -105.1(9)
Cl3 Zn2 O1 C1 172.4(7)
N2 Zn2 O1 Zn1 137.2(4)
Cl2 Zn2 O1 Zn1 -118.8(2)
N4 Zn2 O1 Zn1 73.3(7)
Cl3 Zn2 O1 Zn1 -9.1(2)
N1 Zn1 O1 C1 -38.9(7)
N3 Zn1 O1 C1 -87.6(10)
Cl1 Zn1 O1 C1 75.7(7)
Cl3 Zn1 O1 C1 -172.3(7)
N1 Zn1 O1 Zn2 142.7(3)
N3 Zn1 O1 Zn2 93.9(8)
Cl1 Zn1 O1 Zn2 -102.8(2)
Cl3 Zn1 O1 Zn2 9.3(2)
O1 Zn1 N1 C15 22.2(8)
N3 Zn1 N1 C15 -175.0(9)
Cl1 Zn1 N1 C15 -75.1(8)
Cl3 Zn1 N1 C15 94.1(8)
O1 Zn1 N1 C16 -165.2(6)
N3 Zn1 N1 C16 -2.4(6)
Cl1 Zn1 N1 C16 97.5(6)
Cl3 Zn1 N1 C16 -93.3(6)
O1 Zn2 N2 C8 25.8(10)
Cl2 Zn2 N2 C8 -77.1(10)
N4 Zn2 N2 C8 178.6(11)
Cl3 Zn2 N2 C8 89.3(12)
O1 Zn2 N2 C9 -159.0(7)
Cl2 Zn2 N2 C9 98.1(7)
N4 Zn2 N2 C9 -6.2(7)
Cl3 Zn2 N2 C9 -95.5(7)
N1 Zn1 N3 C18 95.0(7)
O1 Zn1 N3 C18 144.3(8)
Cl1 Zn1 N3 C18 -18.7(7)
Cl3 Zn1 N3 C18 -134.3(7)
N1 Zn1 N3 C21 -145.6(7)
O1 Zn1 N3 C21 -96.3(10)
Cl1 Zn1 N3 C21 100.7(7)
Cl3 Zn1 N3 C21 -15.0(7)
N1 Zn1 N3 C17 -24.3(6)
O1 Zn1 N3 C17 25.0(11)
Cl1 Zn1 N3 C17 -138.0(6)
Cl3 Zn1 N3 C17 106.3(6)
N2 Zn2 N4 C11 98.1(9)
O1 Zn2 N4 C11 162.2(7)
Cl2 Zn2 N4 C11 -5.5(9)
Cl3 Zn2 N4 C11 -119.6(8)
N2 Zn2 N4 C14 -138.3(8)
O1 Zn2 N4 C14 -74.2(11)
Cl2 Zn2 N4 C14 118.1(8)
Cl3 Zn2 N4 C14 4.0(8)
N2 Zn2 N4 C10 -22.9(7)
O1 Zn2 N4 C10 41.2(11)
Cl2 Zn2 N4 C10 -126.5(7)
Cl3 Zn2 N4 C10 119.4(7)
Zn2 O1 C1 C2 -147.5(7)
Zn1 O1 C1 C2 34.3(11)
Zn2 O1 C1 C7 35.0(11)
Zn1 O1 C1 C7 -143.2(7)
O1 C1 C2 C15 -0.1(15)
C7 C1 C2 C15 177.3(9)
O1 C1 C2 C3 176.9(8)
C7 C1 C2 C3 -5.6(14)
C1 C2 C3 C4 4.2(15)
C15 C2 C3 C4 -178.4(9)
C2 C3 C4 C6 -0.2(17)
C2 C3 C4 C5 176.7(8)
C3 C4 C6 C7 -2.1(19)
C5 C4 C6 C7 -179.1(9)
C4 C6 C7 C1 0.7(15)
C4 C6 C7 C8 -179.5(10)
O1 C1 C7 C6 -179.6(8)
C2 C1 C7 C6 2.9(13)
O1 C1 C7 C8 0.6(13)
C2 C1 C7 C8 -176.8(9)
C9 N2 C8 C7 -179.0(9)
Zn2 N2 C8 C7 -4.1(18)
C6 C7 C8 N2 162.8(11)
C1 C7 C8 N2 -17.5(17)
C8 N2 C9 C10 -149.8(11)
Zn2 N2 C9 C10 34.4(10)
C11 N4 C10 C9 -73.5(13)
C14 N4 C10 C9 171.9(10)
Zn2 N4 C10 C9 46.4(10)
N2 C9 C10 N4 -56.7(11)
C14 N4 C11 C12 -42.2(13)
C10 N4 C11 C12 -156.4(11)
Zn2 N4 C11 C12 89.1(12)
N4 C11 C12 C13 28.0(17)
C11 C12 C13 C14 -3.2(17)
C11 N4 C14 C13 42.0(12)
C10 N4 C14 C13 161.6(10)
Zn2 N4 C14 C13 -84.4(11)
C12 C13 C14 N4 -22.4(13)
C16 N1 C15 C2 -174.3(9)
Zn1 N1 C15 C2 -1.8(15)
C1 C2 C15 N1 -17.4(17)
C3 C2 C15 N1 165.2(10)
C15 N1 C16 C17 -156.7(9)
Zn1 N1 C16 C17 29.9(10)
N1 C16 C17 N3 -53.7(11)
C18 N3 C17 C16 -70.4(10)
C21 N3 C17 C16 174.3(9)
Zn1 N3 C17 C16 48.7(9)
C21 N3 C18 C19 -36.5(9)
C17 N3 C18 C19 -156.2(8)
Zn1 N3 C18 C19 90.8(8)
N3 C18 C19 C20 12.8(11)
C18 C19 C20 C21 15.9(11)
C19 C20 C21 N3 -37.7(10)
C18 N3 C21 C20 47.2(9)
C17 N3 C21 C20 167.5(7)
Zn1 N3 C21 C20 -76.2(9)
N1B Zn1B Cl3B Zn2B 72.1(4)
O1B Zn1B Cl3B Zn2B 3.5(2)
N3B Zn1B Cl3B Zn2B 158.7(2)
Cl1B Zn1B Cl3B Zn2B -92.45(14)
O1B Zn2B Cl3B Zn1B -3.5(2)
N2B Zn2B Cl3B Zn1B 66.0(4)
N4B Zn2B Cl3B Zn1B 147.1(2)
Cl2B Zn2B Cl3B Zn1B -104.76(14)
N2B Zn2B O1B C1B 40.3(7)
N4B Zn2B O1B C1B 98.1(9)
Cl2B Zn2B O1B C1B -65.1(7)
Cl3B Zn2B O1B C1B -177.0(7)
N2B Zn2B O1B Zn1B -138.5(3)
N4B Zn2B O1B Zn1B -80.7(7)
Cl2B Zn2B O1B Zn1B 116.0(2)
Cl3B Zn2B O1B Zn1B 4.1(2)
N1B Zn1B O1B C1B 39.9(7)
N3B Zn1B O1B C1B 92.6(10)
Cl1B Zn1B O1B C1B -71.0(8)
Cl3B Zn1B O1B C1B 177.0(8)
N1B Zn1B O1B Zn2B -141.3(3)
N3B Zn1B O1B Zn2B -88.7(8)
Cl1B Zn1B O1B Zn2B 107.8(2)
Cl3B Zn1B O1B Zn2B -4.2(2)
O1B Zn1B N1B C15B -24.4(8)
N3B Zn1B N1B C15B 175.2(9)
Cl1B Zn1B N1B C15B 72.5(8)
Cl3B Zn1B N1B C15B -92.2(8)
O1B Zn1B N1B C16B 161.4(6)
N3B Zn1B N1B C16B 0.9(6)
Cl1B Zn1B N1B C16B -101.8(6)
Cl3B Zn1B N1B C16B 93.6(6)
O1B Zn2B N2B C8B -26.5(8)
N4B Zn2B N2B C8B 178.4(9)
Cl2B Zn2B N2B C8B 76.9(8)
Cl3B Zn2B N2B C8B -94.3(9)
O1B Zn2B N2B C9B 160.8(7)
N4B Zn2B N2B C9B 5.7(7)
Cl2B Zn2B N2B C9B -95.8(7)
Cl3B Zn2B N2B C9B 93.0(7)
N1B Zn1B N3B C18B -102.4(8)
O1B Zn1B N3B C18B -154.9(8)
Cl1B Zn1B N3B C18B 8.3(8)
Cl3B Zn1B N3B C18B 124.3(8)
N1B Zn1B N3B C17B 28.1(10)
O1B Zn1B N3B C17B -24.5(14)
Cl1B Zn1B N3B C17B 138.8(9)
Cl3B Zn1B N3B C17B -105.2(10)
N1B Zn1B N3B C21B 137.7(9)
O1B Zn1B N3B C21B 85.2(11)
Cl1B Zn1B N3B C21B -111.6(8)
Cl3B Zn1B N3B C21B 4.4(9)
O1B Zn2B N4B C10B -38.8(12)
N2B Zn2B N4B C10B 20.1(8)
Cl2B Zn2B N4B C10B 124.4(8)
Cl3B Zn2B N4B C10B -119.4(8)
O1B Zn2B N4B C14B 83.9(11)
N2B Zn2B N4B C14B 142.8(9)
Cl2B Zn2B N4B C14B -112.9(8)
Cl3B Zn2B N4B C14B 3.3(9)
O1B Zn2B N4B C11B -156.6(6)
N2B Zn2B N4B C11B -97.6(7)
Cl2B Zn2B N4B C11B 6.7(7)
Cl3B Zn2B N4B C11B 122.8(7)
Zn2B O1B C1B C2B 147.0(6)
Zn1B O1B C1B C2B -34.5(11)
Zn2B O1B C1B C7B -33.1(11)
Zn1B O1B C1B C7B 145.4(7)
O1B C1B C2B C15B 0.0(13)
C7B C1B C2B C15B -179.9(8)
O1B C1B C2B C3B -178.4(7)
C7B C1B C2B C3B 1.6(12)
C1B C2B C3B C4B -3.0(14)
C15B C2B C3B C4B 178.4(9)
C2B C3B C4B C6B 0.0(16)
C2B C3B C4B C5B -179.5(9)
C3B C4B C6B C7B 4.5(15)
C5B C4B C6B C7B -176.0(9)
C4B C6B C7B C8B 178.1(9)
C4B C6B C7B C1B -5.7(14)
O1B C1B C7B C8B -1.6(14)
C2B C1B C7B C8B 178.3(9)
O1B C1B C7B C6B -177.5(8)
C2B C1B C7B C6B 2.4(13)
C9B N2B C8B C7B 178.0(10)
Zn2B N2B C8B C7B 6.1(16)
C6B C7B C8B N2B -167.8(10)
C1B C7B C8B N2B 16.2(17)
C8B N2B C9B C10B 156.5(11)
Zn2B N2B C9B C10B -30.9(12)
C14B N4B C10B C9B -173.3(10)
C11B N4B C10B C9B 75.3(13)
Zn2B N4B C10B C9B -44.6(12)
N2B C9B C10B N4B 50.8(14)
C10B N4B C11B C12B 156.8(10)
C14B N4B C11B C12B 42.1(10)
Zn2B N4B C11B C12B -85.9(9)
N4B C11B C12B C13B -26.5(11)
C11B C12B C13B C14B 1.7(12)
C12B C13B C14B N4B 24.0(12)
C10B N4B C14B C13B -155.4(9)
C11B N4B C14B C13B -40.9(10)
Zn2B N4B C14B C13B 82.5(10)
C16B N1B C15B C2B 178.6(9)
Zn1B N1B C15B C2B 5.1(15)
C1B C2B C15B N1B 15.6(16)
C3B C2B C15B N1B -166.0(9)
C15B N1B C16B C17B 157.7(11)
Zn1B N1B C16B C17B -27.8(11)
C18B N3B C17B C16B 82.2(13)
C21B N3B C17B C16B -171.9(11)
Zn1B N3B C17B C16B -45.0(12)
N1B C16B C17B N3B 49.7(14)
C17B N3B C18B C19B 141.6(13)
C21B N3B C18B C19B 39.6(13)
Zn1B N3B C18B C19B -91.9(11)
N3B C18B C19B C20B -24.9(17)
C18B C19B C20B C21B -0.7(18)
C18B N3B C21B C20B -36.8(12)
C17B N3B C21B C20B -155.6(11)
Zn1B N3B C21B C20B 87.6(11)
C19B C20B C21B N3B 23.7(16)
